data_4073478
loop_
_publ_author_name
'Grotjahn, Douglas B.'
'Zeng, Xi'
'Cooksy, Andrew L.'
'Kassel, W. Scott'
'DiPasquale, Antonio G.'
'Zakharov, Lev. N.'
'Rheingold, Arnold L.'

_publ_section_title
;
 Experimental and Computational Study of the Transformation of Terminal
 Alkynes to Vinylidene Ligands ontrans-(Chloro)bis(phosphine)Rh Fragments
 and Effects of Phosphine Substituents
;
_journal_issue 14
_journal_name_full Organometallics
_journal_page_first 3385
_journal_paper_doi 10.1021/om700355r
_journal_volume 26
_journal_year 2007
_chemical_formula_sum 'C41 H46 Cl N4 O P2 Rh'
_chemical_formula_weight 811.12
_chemical_name_systematic
; 
 ? 
;
_space_group_IT_number 14
_symmetry_cell_setting monoclinic
_symmetry_space_group_name_Hall '-P 2yn'
_symmetry_space_group_name_H-M 'P 1 21/n 1'
_atom_sites_solution_hydrogens geom
_atom_sites_solution_primary direct
_atom_sites_solution_secondary difmap
_audit_creation_method SHELXL-97
_cell_angle_alpha 90.00
_cell_angle_beta 103.7680(10)
_cell_angle_gamma 90.00
_cell_formula_units_Z 2
_cell_length_a 9.6038(6)
_cell_length_b 10.5140(6)
_cell_length_c 19.1961(12)
_cell_measurement_reflns_used 7043
_cell_measurement_temperature 100(2)
_cell_measurement_theta_max 27.47
_cell_measurement_theta_min 2.22
_cell_volume 1882.6(2)
_computing_cell_refinement 'Bruker SMART'
_computing_data_collection 'Bruker SMART'
_computing_data_reduction 'Bruker SAINT'
_computing_molecular_graphics 'Bruker SHELXTL'
_computing_publication_material 'Bruker SHELXTL'
_computing_structure_refinement 'SHELXL-97 (Sheldrick, 1997)'
_computing_structure_solution 'SHELXS-97 (Sheldrick, 1990)'
_diffrn_ambient_temperature 100(2)
_diffrn_measured_fraction_theta_full 0.989
_diffrn_measured_fraction_theta_max 0.989
_diffrn_measurement_device_type 'CCD area detector'
_diffrn_measurement_method 'phi and omega scans'
_diffrn_radiation_monochromator graphite
_diffrn_radiation_source 'fine-focus sealed tube'
_diffrn_radiation_type MoK\a
_diffrn_radiation_wavelength 0.71073
_diffrn_reflns_av_R_equivalents 0.0243
_diffrn_reflns_av_sigmaI/netI 0.0323
_diffrn_reflns_limit_h_max 11
_diffrn_reflns_limit_h_min -12
_diffrn_reflns_limit_k_max 13
_diffrn_reflns_limit_k_min -13
_diffrn_reflns_limit_l_max 17
_diffrn_reflns_limit_l_min -24
_diffrn_reflns_number 11589
_diffrn_reflns_theta_full 27.51
_diffrn_reflns_theta_max 27.51
_diffrn_reflns_theta_min 2.18
_exptl_absorpt_coefficient_mu 0.648
_exptl_absorpt_correction_T_max 0.9683
_exptl_absorpt_correction_T_min 0.8294
_exptl_absorpt_correction_type empirical
_exptl_absorpt_process_details SADABS
_exptl_crystal_colour Colorless
_exptl_crystal_density_diffrn 1.431
_exptl_crystal_density_meas 0
_exptl_crystal_density_method 'not measured'
_exptl_crystal_description Needle
_exptl_crystal_F_000 840
_exptl_crystal_size_max 0.30
_exptl_crystal_size_mid 0.10
_exptl_crystal_size_min 0.05
_refine_diff_density_max 0.536
_refine_diff_density_min -0.320
_refine_diff_density_rms 0.079
_refine_ls_extinction_method none
_refine_ls_goodness_of_fit_ref 0.809
_refine_ls_hydrogen_treatment mixed
_refine_ls_matrix_type full
_refine_ls_number_parameters 241
_refine_ls_number_reflns 4284
_refine_ls_number_restraints 0
_refine_ls_restrained_S_all 0.809
_refine_ls_R_factor_all 0.0371
_refine_ls_R_factor_gt 0.0310
_refine_ls_shift/su_max 0.001
_refine_ls_shift/su_mean 0.000
_refine_ls_structure_factor_coef Fsqd
_refine_ls_weighting_details 'calc w=1/[\s^2^(Fo^2^)+(0.0728P)^2^+1.7025P] where P=(Fo^2^+2Fc^2^)/3'
_refine_ls_weighting_scheme calc
_refine_ls_wR_factor_gt 0.0856
_refine_ls_wR_factor_ref 0.0895
_reflns_number_gt 3714
_reflns_number_total 4284
_reflns_threshold_expression >2sigma(I)
_cod_data_source_file om700355r-file006.cif
_cod_data_source_block grot95
_cod_depositor_comments
;
The following automatic conversions were performed:

'_symmetry_cell_setting' value 'Monoclinic' changed to 'monoclinic'
according to /home/saulius/struct/CIF-dictionaries/cif_core.dic
dictionary named 'cif_core.dic' version 2.4.1 from 2010-06-29.

Automatic conversion script
Id: cif_fix_values 1715 2011-07-08 13:25:40Z adriana 
;
_cod_original_sg_symbol_H-M P2(1)/n
_cod_database_code 4073478

loop_
_symmetry_equiv_pos_as_xyz
'x, y, z'
'-x+1/2, y+1/2, -z+1/2'
'-x, -y, -z'
'x-1/2, -y-1/2, z-1/2'

loop_
_atom_site_label
_atom_site_type_symbol
_atom_site_fract_x
_atom_site_fract_y
_atom_site_fract_z
_atom_site_U_iso_or_equiv
_atom_site_adp_type
_atom_site_occupancy
_atom_site_symmetry_multiplicity
_atom_site_calc_flag
_atom_site_refinement_flags
Rh1 Rh 1.0000 0.5000 0.0000 0.01239(8) Uani 1 2 d S
P1 P 1.10026(5) 0.62751(5) 0.09850(3) 0.01210(12) Uani 1 1 d .
Cl1 Cl 0.7912(3) 0.4982(2) 0.04209(12) 0.0208(5) Uani 0.50 1 d P
O1 O 0.7272(6) 0.4959(5) 0.0473(3) 0.0268(11) Uani 0.50 1 d P
C1 C 0.8327(10) 0.4982(10) 0.0293(5) 0.0167(16) Uani 0.50 1 d P
N1 N 1.03357(18) 0.67122(16) 0.22942(9) 0.0150(3) Uani 1 1 d .
N2 N 1.04192(18) 0.46473(16) 0.20614(9) 0.0144(3) Uani 1 1 d .
C2 C 1.0559(2) 0.58547(19) 0.18246(10) 0.0135(4) Uani 1 1 d .
C3 C 1.0036(2) 0.60346(19) 0.28536(10) 0.0145(4) Uani 1 1 d .
C4 C 1.0081(2) 0.47574(19) 0.27162(11) 0.0154(4) Uani 1 1 d .
H4A H 0.9913 0.4082 0.3014 0.018 Uiso 1 1 calc R
C5 C 1.0672(2) 0.34437(19) 0.17374(12) 0.0196(4) Uani 1 1 d .
H5A H 1.0894 0.3605 0.1273 0.029 Uiso 1 1 calc R
H5B H 0.9812 0.2912 0.1668 0.029 Uiso 1 1 calc R
H5C H 1.1481 0.3004 0.2054 0.029 Uiso 1 1 calc R
C6 C 0.9726(2) 0.6698(2) 0.34992(11) 0.0169(4) Uani 1 1 d .
C7 C 0.9497(3) 0.5704(2) 0.40431(12) 0.0257(5) Uani 1 1 d .
H7A H 1.0359 0.5178 0.4190 0.038 Uiso 1 1 calc R
H7B H 0.8678 0.5164 0.3824 0.038 Uiso 1 1 calc R
H7C H 0.9307 0.6134 0.4464 0.038 Uiso 1 1 calc R
C8 C 0.8376(2) 0.7526(2) 0.32676(13) 0.0249(5) Uani 1 1 d .
H8A H 0.7556 0.6988 0.3046 0.037 Uiso 1 1 calc R
H8B H 0.8526 0.8163 0.2920 0.037 Uiso 1 1 calc R
H8C H 0.8183 0.7954 0.3688 0.037 Uiso 1 1 calc R
C9 C 1.0996(2) 0.7553(2) 0.38435(12) 0.0209(4) Uani 1 1 d .
H9A H 1.1863 0.7033 0.3994 0.031 Uiso 1 1 calc R
H9B H 1.0796 0.7982 0.4262 0.031 Uiso 1 1 calc R
H9C H 1.1140 0.8189 0.3494 0.031 Uiso 1 1 calc R
C10 C 1.2951(2) 0.63909(18) 0.12355(11) 0.0149(4) Uani 1 1 d .
C11 C 1.3748(2) 0.58085(19) 0.18563(11) 0.0174(4) Uani 1 1 d .
H11A H 1.3270 0.5387 0.2170 0.021 Uiso 1 1 calc R
C12 C 1.5232(2) 0.5840(2) 0.20178(12) 0.0220(4) Uani 1 1 d .
H12A H 1.5764 0.5441 0.2442 0.026 Uiso 1 1 calc R
C13 C 1.5947(2) 0.6451(2) 0.15651(12) 0.0224(5) Uani 1 1 d .
H13A H 1.6966 0.6466 0.1675 0.027 Uiso 1 1 calc R
C14 C 1.5160(2) 0.7043(2) 0.09487(12) 0.0223(5) Uani 1 1 d .
H14A H 1.5644 0.7469 0.0639 0.027 Uiso 1 1 calc R
C15 C 1.3675(2) 0.7015(2) 0.07835(11) 0.0181(4) Uani 1 1 d .
H15A H 1.3147 0.7422 0.0361 0.022 Uiso 1 1 calc R
C16 C 1.0401(2) 0.79206(18) 0.08976(10) 0.0142(4) Uani 1 1 d .
C17 C 0.9059(2) 0.8203(2) 0.04635(11) 0.0181(4) Uani 1 1 d .
H17A H 0.8493 0.7548 0.0195 0.022 Uiso 1 1 calc R
C18 C 0.8543(2) 0.9444(2) 0.04217(12) 0.0213(4) Uani 1 1 d .
H18A H 0.7619 0.9631 0.0130 0.026 Uiso 1 1 calc R
C19 C 0.9368(2) 1.0405(2) 0.08025(12) 0.0212(4) Uani 1 1 d .
H19A H 0.9014 1.1253 0.0771 0.025 Uiso 1 1 calc R
C20 C 1.0711(3) 1.01321(19) 0.12304(13) 0.0206(5) Uani 1 1 d .
H20A H 1.1283 1.0794 0.1489 0.025 Uiso 1 1 calc R
C21 C 1.1223(2) 0.88942(19) 0.12822(11) 0.0175(4) Uani 1 1 d .
H21A H 1.2139 0.8709 0.1582 0.021 Uiso 1 1 calc R

loop_
_atom_site_aniso_label
_atom_site_aniso_U_11
_atom_site_aniso_U_22
_atom_site_aniso_U_33
_atom_site_aniso_U_23
_atom_site_aniso_U_13
_atom_site_aniso_U_12
Rh1 0.01511(13) 0.01280(13) 0.01022(12) -0.00212(7) 0.00493(8) -0.00078(7)
P1 0.0153(2) 0.0119(2) 0.0094(2) -0.00097(18) 0.00345(18) -0.00046(18)
Cl1 0.0155(14) 0.0281(7) 0.0206(10) -0.0067(7) 0.0079(9) -0.0058(11)
O1 0.023(3) 0.031(2) 0.031(2) -0.0103(14) 0.015(2) -0.007(2)
C1 0.017(4) 0.015(2) 0.018(4) -0.004(2) 0.005(3) -0.006(3)
N1 0.0183(8) 0.0145(8) 0.0127(8) -0.0005(6) 0.0048(7) -0.0005(6)
N2 0.0177(8) 0.0126(8) 0.0135(8) -0.0004(6) 0.0050(7) -0.0004(6)
C2 0.0158(9) 0.0139(9) 0.0104(9) 0.0001(7) 0.0024(7) -0.0004(7)
C3 0.0143(9) 0.0179(10) 0.0110(9) -0.0010(7) 0.0026(7) -0.0005(7)
C4 0.0165(10) 0.0172(9) 0.0128(9) 0.0020(7) 0.0043(8) -0.0016(7)
C5 0.0300(11) 0.0109(9) 0.0198(10) -0.0021(8) 0.0098(9) 0.0007(8)
C6 0.0195(10) 0.0210(10) 0.0115(9) -0.0016(8) 0.0064(8) -0.0013(8)
C7 0.0364(13) 0.0280(12) 0.0167(11) -0.0029(9) 0.0145(9) -0.0085(10)
C8 0.0212(11) 0.0301(12) 0.0242(11) -0.0093(10) 0.0069(9) 0.0033(9)
C9 0.0223(10) 0.0248(11) 0.0155(10) -0.0043(8) 0.0045(8) -0.0041(8)
C10 0.0158(9) 0.0142(9) 0.0141(9) -0.0064(7) 0.0024(7) 0.0008(7)
C11 0.0225(10) 0.0147(9) 0.0141(10) -0.0032(8) 0.0027(8) -0.0017(8)
C12 0.0230(11) 0.0216(10) 0.0177(10) -0.0046(8) -0.0023(8) 0.0041(8)
C13 0.0161(10) 0.0295(12) 0.0215(11) -0.0103(9) 0.0041(8) 0.0004(8)
C14 0.0203(11) 0.0279(11) 0.0207(11) -0.0058(9) 0.0085(9) -0.0038(9)
C15 0.0198(10) 0.0216(10) 0.0131(9) -0.0015(8) 0.0043(8) 0.0010(8)
C16 0.0196(10) 0.0131(9) 0.0109(9) 0.0006(7) 0.0057(7) 0.0013(7)
C17 0.0188(10) 0.0182(10) 0.0162(10) -0.0024(8) 0.0021(8) -0.0006(8)
C18 0.0202(10) 0.0252(11) 0.0183(10) -0.0005(9) 0.0042(8) 0.0060(9)
C19 0.0281(11) 0.0162(9) 0.0207(11) 0.0000(9) 0.0089(9) 0.0051(9)
C20 0.0276(12) 0.0165(10) 0.0183(11) -0.0043(8) 0.0063(9) -0.0030(8)
C21 0.0207(10) 0.0180(10) 0.0134(9) -0.0009(8) 0.0033(8) -0.0001(8)

loop_
_atom_type_symbol
_atom_type_description
_atom_type_scat_dispersion_real
_atom_type_scat_dispersion_imag
_atom_type_scat_source
C C 0.0033 0.0016 'International Tables Vol C Tables 4.2.6.8 and 6.1.1.4'
H H 0.0000 0.0000 'International Tables Vol C Tables 4.2.6.8 and 6.1.1.4'
N N 0.0061 0.0033 'International Tables Vol C Tables 4.2.6.8 and 6.1.1.4'
O O 0.0106 0.0060 'International Tables Vol C Tables 4.2.6.8 and 6.1.1.4'
P P 0.1023 0.0942 'International Tables Vol C Tables 4.2.6.8 and 6.1.1.4'
Cl Cl 0.1484 0.1585 'International Tables Vol C Tables 4.2.6.8 and 6.1.1.4'
Rh Rh -1.1178 0.9187 'International Tables Vol C Tables 4.2.6.8 and 6.1.1.4'

loop_
_geom_angle_atom_site_label_1
_geom_angle_atom_site_label_2
_geom_angle_atom_site_label_3
_geom_angle
_geom_angle_site_symmetry_1
_geom_angle_site_symmetry_3
C1 Rh1 C1 180.0(5) 3_765 .
C1 Rh1 Cl1 2.2(4) 3_765 3_765
C1 Rh1 Cl1 177.8(4) . 3_765
C1 Rh1 Cl1 177.8(4) 3_765 .
C1 Rh1 Cl1 2.2(4) . .
Cl1 Rh1 Cl1 180.00(10) 3_765 .
C1 Rh1 P1 88.9(3) 3_765 3_765
C1 Rh1 P1 91.1(3) . 3_765
Cl1 Rh1 P1 86.96(6) 3_765 3_765
Cl1 Rh1 P1 93.04(6) . 3_765
C1 Rh1 P1 91.1(3) 3_765 .
C1 Rh1 P1 88.9(3) . .
Cl1 Rh1 P1 93.04(6) 3_765 .
Cl1 Rh1 P1 86.96(6) . .
P1 Rh1 P1 180.00(3) 3_765 .
C2 P1 C16 100.18(9) . .
C2 P1 C10 103.01(9) . .
C16 P1 C10 104.15(9) . .
C2 P1 Rh1 116.15(7) . .
C16 P1 Rh1 114.29(7) . .
C10 P1 Rh1 116.91(6) . .
O1 Cl1 C1 161.0(14) . .
O1 Cl1 Rh1 168.9(5) . .
C1 Cl1 Rh1 8.0(13) . .
Cl1 O1 C1 8.4(6) . .
Cl1 C1 O1 10.6(8) . .
Cl1 C1 Rh1 169.8(17) . .
O1 C1 Rh1 179.3(11) . .
C2 N1 C3 106.03(16) . .
C2 N2 C4 106.80(17) . .
C2 N2 C5 128.77(17) . .
C4 N2 C5 124.27(17) . .
N1 C2 N2 111.14(17) . .
N1 C2 P1 123.15(15) . .
N2 C2 P1 125.71(14) . .
C4 C3 N1 109.55(17) . .
C4 C3 C6 129.11(18) . .
N1 C3 C6 121.33(17) . .
C3 C4 N2 106.47(18) . .
C3 C6 C7 109.44(17) . .
C3 C6 C9 109.40(16) . .
C7 C6 C9 109.57(17) . .
C3 C6 C8 109.95(17) . .
C7 C6 C8 109.64(18) . .
C9 C6 C8 108.81(18) . .
C11 C10 C15 118.87(18) . .
C11 C10 P1 121.12(16) . .
C15 C10 P1 119.93(15) . .
C12 C11 C10 120.5(2) . .
C11 C12 C13 120.5(2) . .
C12 C13 C14 119.4(2) . .
C15 C14 C13 120.5(2) . .
C14 C15 C10 120.3(2) . .
C17 C16 C21 119.22(19) . .
C17 C16 P1 119.17(15) . .
C21 C16 P1 121.53(15) . .
C18 C17 C16 120.13(19) . .
C19 C18 C17 120.3(2) . .
C18 C19 C20 119.9(2) . .
C21 C20 C19 120.1(2) . .
C20 C21 C16 120.4(2) . .

loop_
_geom_bond_atom_site_label_1
_geom_bond_atom_site_label_2
_geom_bond_distance
_geom_bond_site_symmetry_2
Rh1 C1 1.825(8) 3_765
Rh1 C1 1.825(8) .
Rh1 Cl1 2.334(2) 3_765
Rh1 Cl1 2.334(2) .
Rh1 P1 2.3309(5) 3_765
Rh1 P1 2.3309(5) .
P1 C2 1.817(2) .
P1 C16 1.819(2) .
P1 C10 1.822(2) .
Cl1 O1 0.646(4) .
Cl1 C1 0.515(7) .
O1 C1 1.145(8) .
N1 C2 1.328(3) .
N1 C3 1.375(2) .
N2 C2 1.366(3) .
N2 C4 1.376(3) .
N2 C5 1.456(3) .
C3 C4 1.371(3) .
C3 C6 1.512(3) .
C6 C7 1.529(3) .
C6 C9 1.533(3) .
C6 C8 1.537(3) .
C10 C11 1.395(3) .
C10 C15 1.398(3) .
C11 C12 1.385(3) .
C12 C13 1.387(3) .
C13 C14 1.390(3) .
C14 C15 1.386(3) .
C16 C17 1.390(3) .
C16 C21 1.392(3) .
C17 C18 1.391(3) .
C18 C19 1.381(3) .
C19 C20 1.385(3) .
C20 C21 1.386(3) .
